data_1558970
loop_
_publ_author_name
'He, Chuan'
'Yang, Wu'
'Li, Yingzi'
'Zhu, Jiefeng'
'Liu, Wentan'
'Ke, Jie'

_publ_section_title
;
 Lewis Acid-Assisted Ir(III) Reductive Elimination Enables Construction of
 Seven-Membered-Ring Sulfoxides
;
_journal_name_full 'Chemical Science'
_journal_paper_doi 10.1039/D0SC04180G
_journal_year 2020
_chemical_formula_moiety 'C14 H11 Br O S'
_chemical_formula_sum 'C14 H11 Br O S'
_chemical_formula_weight 307.20
_space_group_crystal_system monoclinic
_space_group_IT_number 14
_space_group_name_Hall '-P 2ybc'
_space_group_name_H-M_alt 'P 1 21/c 1'
_atom_sites_solution_hydrogens geom
_atom_sites_solution_primary dual
_audit_creation_date 2019-06-20
_audit_creation_method
;
Olex2 1.2
(compiled 2018.05.29 svn.r3508 for OlexSys, GUI svn.r5506)
;
_audit_update_record
;
2019-07-27 deposited with the CCDC.	2020-08-31 downloaded from the CCDC.
;
_cell_angle_alpha 90
_cell_angle_beta 98.891(3)
_cell_angle_gamma 90
_cell_formula_units_Z 4
_cell_length_a 10.9587(9)
_cell_length_b 15.1534(11)
_cell_length_c 7.3793(6)
_cell_measurement_reflns_used 9922
_cell_measurement_temperature 100
_cell_measurement_theta_max 27.45
_cell_measurement_theta_min 2.31
_cell_volume 1210.69(17)
_computing_cell_refinement 'SAINT V8.38A (?, 2016)'
_computing_data_reduction 'SAINT V8.38A (?, 2016)'
_computing_molecular_graphics 'Olex2 (Dolomanov et al., 2009)'
_computing_publication_material 'Olex2 (Dolomanov et al., 2009)'
_computing_structure_refinement 'XL (Sheldrick, 2008)'
_computing_structure_solution 'ShelXT (Sheldrick, 2015)'
_diffrn_ambient_temperature 100.0
_diffrn_detector 'Bruker PHOTO 100 area detector'
_diffrn_detector_area_resol_mean 7.9
_diffrn_detector_type 'CCD area detector'
_diffrn_measured_fraction_theta_full 0.999
_diffrn_measured_fraction_theta_max 0.994
_diffrn_measurement_device 'three-circle diffractometer'
_diffrn_measurement_device_type 'BrukerD8 venture microsource'
_diffrn_measurement_method '\w and \f scans'
_diffrn_radiation_monochromator 'mirror optics'
_diffrn_radiation_probe x-ray
_diffrn_radiation_type MoK\a
_diffrn_radiation_wavelength 0.71073
_diffrn_reflns_av_R_equivalents 0.0492
_diffrn_reflns_av_unetI/netI 0.0347
_diffrn_reflns_Laue_measured_fraction_full 0.999
_diffrn_reflns_Laue_measured_fraction_max 0.994
_diffrn_reflns_limit_h_max 14
_diffrn_reflns_limit_h_min -14
_diffrn_reflns_limit_k_max 18
_diffrn_reflns_limit_k_min -19
_diffrn_reflns_limit_l_max 9
_diffrn_reflns_limit_l_min -9
_diffrn_reflns_number 16212
_diffrn_reflns_point_group_measured_fraction_full 0.999
_diffrn_reflns_point_group_measured_fraction_max 0.994
_diffrn_reflns_theta_full 25.242
_diffrn_reflns_theta_max 27.530
_diffrn_reflns_theta_min 2.312
_diffrn_source 'microfocus sealed X-ray tube'
_diffrn_source_type 'Incoatec I\ms'
_diffrn_standards_number 0
_exptl_absorpt_coefficient_mu 3.546
_exptl_absorpt_correction_T_max 0.7456
_exptl_absorpt_correction_T_min 0.4439
_exptl_absorpt_correction_type multi-scan
_exptl_absorpt_process_details
'SADABS-2016/2 (Bruker,2016/2) was used for absorption correction. wR2(int) was 0.1222 before and 0.0708 after correction. The Ratio of minimum to maximum transmission is 0.5954. The \l/2 correction factor is Not present.'
_exptl_crystal_colour 'light yellow'
_exptl_crystal_colour_modifier light
_exptl_crystal_colour_primary yellow
_exptl_crystal_density_diffrn 1.685
_exptl_crystal_description block
_exptl_crystal_F_000 616
_exptl_crystal_size_max 0.39
_exptl_crystal_size_mid 0.36
_exptl_crystal_size_min 0.28
_refine_diff_density_max 0.973
_refine_diff_density_min -0.368
_refine_diff_density_rms 0.078
_refine_ls_extinction_coef 0.0050(7)
_refine_ls_extinction_expression Fc^*^=kFc[1+0.001xFc^2^\l^3^/sin(2\q)]^-1/4^
_refine_ls_extinction_method 'SHELXL-2016/6 (Sheldrick 2016)'
_refine_ls_goodness_of_fit_ref 1.136
_refine_ls_hydrogen_treatment constr
_refine_ls_matrix_type full
_refine_ls_number_parameters 159
_refine_ls_number_reflns 2774
_refine_ls_number_restraints 0
_refine_ls_restrained_S_all 1.136
_refine_ls_R_factor_all 0.0368
_refine_ls_R_factor_gt 0.0307
_refine_ls_shift/su_max 0.001
_refine_ls_shift/su_mean 0.000
_refine_ls_structure_factor_coef Fsqd
_refine_ls_weighting_details 'w=1/[\s^2^(Fo^2^)+2.1643P] where P=(Fo^2^+2Fc^2^)/3'
_refine_ls_weighting_scheme calc
_refine_ls_wR_factor_gt 0.0687
_refine_ls_wR_factor_ref 0.0707
_reflns_Friedel_coverage 0.000
_reflns_number_gt 2481
_reflns_number_total 2774
_reflns_threshold_expression 'I > 2\s(I)'
_cod_data_source_file d0sc04180g2.cif
_cod_data_source_block cxy0801
_cod_database_code 1558970
_shelx_shelxl_version_number 2016/6
_shelx_space_group_comment
;
The symmetry employed for this shelxl refinement is uniquely defined
by the following loop, which should always be used as a source of
symmetry information in preference to the above space-group names.
They are only intended as comments.
;
_shelx_estimated_absorpt_t_max 0.437
_shelx_estimated_absorpt_t_min 0.338
_olex2_refinement_description
;
1. Fixed Uiso
 At 1.2 times of:
  All C(H) groups, All C(H,H) groups
2. Uiso/Uaniso restraints and constraints
Uanis(O1) = Uanis(O1A)
3. Others
 Sof(O1A)=1-FVAR(1)
 Sof(O1)=FVAR(1)
4.a Secondary CH2 refined with riding coordinates:
 C11(H11A,H11B), C12(H12A,H12B)
4.b Aromatic/amide H refined with riding coordinates:
 C2(H2), C3(H3), C6(H6), C7(H7), C8(H8), C9(H9), C14(H14)
;
_olex2_submission_special_instructions 'No special instructions were received'

loop_
_space_group_symop_operation_xyz
'x, y, z'
'-x, y+1/2, -z+1/2'
'-x, -y, -z'
'x, -y-1/2, z-1/2'

loop_
_atom_site_label
_atom_site_type_symbol
_atom_site_fract_x
_atom_site_fract_y
_atom_site_fract_z
_atom_site_U_iso_or_equiv
_atom_site_adp_type
_atom_site_occupancy
_atom_site_site_symmetry_order
_atom_site_calc_flag
_atom_site_refinement_flags_posn
_atom_site_refinement_flags_adp
_atom_site_refinement_flags_occupancy
_atom_site_disorder_assembly
_atom_site_disorder_group
Br1 Br 0.50303(3) 0.70741(2) -0.08514(4) 0.02262(11) Uani 1 1 d . . . . .
S1 S 0.93659(6) 0.65366(4) 0.59088(9) 0.01893(15) Uani 1 1 d . . . . .
O1 O 0.9221(2) 0.74783(15) 0.5485(3) 0.0218(5) Uani 0.796(3) 1 d . . P A 1
C1 C 0.5773(2) 0.62942(16) 0.1016(3) 0.0142(5) Uani 1 1 d . . . . .
C2 C 0.5072(2) 0.56512(16) 0.1687(3) 0.0152(5) Uani 1 1 d . . . . .
H2 H 0.422273 0.558071 0.120134 0.018 Uiso 1 1 calc R . . . .
C3 C 0.5637(2) 0.51085(16) 0.3090(3) 0.0146(5) Uani 1 1 d . . . . .
H3 H 0.517248 0.465158 0.354161 0.018 Uiso 1 1 calc R . . . .
C4 C 0.6876(2) 0.52226(15) 0.3848(3) 0.0125(5) Uani 1 1 d . . . . .
C5 C 0.7422(2) 0.47217(16) 0.5507(3) 0.0136(5) Uani 1 1 d . . . . .
C6 C 0.7345(2) 0.38005(17) 0.5574(4) 0.0174(5) Uani 1 1 d . . . . .
H6 H 0.695412 0.348526 0.453131 0.021 Uiso 1 1 calc R . . . .
C7 C 0.7836(2) 0.33417(17) 0.7153(4) 0.0212(6) Uani 1 1 d . . . . .
H7 H 0.779275 0.271579 0.717535 0.025 Uiso 1 1 calc R . . . .
C8 C 0.8390(2) 0.37972(19) 0.8697(4) 0.0213(6) Uani 1 1 d . . . . .
H8 H 0.872156 0.348514 0.977769 0.026 Uiso 1 1 calc R . . . .
C9 C 0.8456(2) 0.47095(18) 0.8649(3) 0.0184(5) Uani 1 1 d . . . . .
H9 H 0.882167 0.502011 0.971435 0.022 Uiso 1 1 calc R . . . .
C10 C 0.7995(2) 0.51803(16) 0.7068(3) 0.0147(5) Uani 1 1 d . . . . .
C11 C 0.8086(2) 0.61716(17) 0.7042(3) 0.0170(5) Uani 1 1 d . . . . .
H11A H 0.820742 0.639672 0.831672 0.020 Uiso 1 1 calc R . . . .
H11B H 0.730420 0.642001 0.639114 0.020 Uiso 1 1 calc R . . . .
C12 C 0.8938(2) 0.59489(16) 0.3749(3) 0.0154(5) Uani 1 1 d . . . . .
H12A H 0.931906 0.625584 0.279257 0.018 Uiso 1 1 calc R . . . .
H12B H 0.929815 0.534909 0.388698 0.018 Uiso 1 1 calc R . . . .
C13 C 0.7579(2) 0.58629(15) 0.3082(3) 0.0116(5) Uani 1 1 d . . . . .
C14 C 0.7018(2) 0.63978(15) 0.1662(3) 0.0144(5) Uani 1 1 d . . . . .
H14 H 0.748617 0.683050 0.113983 0.017 Uiso 1 1 calc R . . . .
O1A O 1.0429(8) 0.6306(6) 0.6930(13) 0.0218(5) Uani 0.204(3) 1 d . . P A 2

loop_
_atom_site_aniso_label
_atom_site_aniso_U_11
_atom_site_aniso_U_22
_atom_site_aniso_U_33
_atom_site_aniso_U_23
_atom_site_aniso_U_13
_atom_site_aniso_U_12
Br1 0.02559(16) 0.02279(15) 0.01749(15) 0.00417(10) -0.00291(10) 0.00603(11)
S1 0.0144(3) 0.0218(3) 0.0198(3) -0.0010(3) 0.0001(2) -0.0063(2)
O1 0.0203(12) 0.0171(11) 0.0284(13) -0.0033(9) 0.0048(10) -0.0016(9)
C1 0.0168(12) 0.0159(11) 0.0095(11) -0.0015(9) 0.0005(9) 0.0062(9)
C2 0.0105(11) 0.0233(12) 0.0119(11) -0.0060(10) 0.0025(9) -0.0004(9)
C3 0.0150(12) 0.0177(11) 0.0123(11) -0.0043(9) 0.0060(9) -0.0039(9)
C4 0.0138(11) 0.0138(11) 0.0109(11) -0.0025(9) 0.0049(9) 0.0001(9)
C5 0.0101(11) 0.0173(11) 0.0145(11) 0.0013(9) 0.0058(9) -0.0003(9)
C6 0.0166(12) 0.0181(12) 0.0184(12) -0.0009(10) 0.0054(10) -0.0026(10)
C7 0.0164(12) 0.0197(12) 0.0291(15) 0.0081(11) 0.0087(11) 0.0024(10)
C8 0.0106(12) 0.0350(15) 0.0188(13) 0.0108(11) 0.0043(10) 0.0044(10)
C9 0.0083(11) 0.0325(14) 0.0148(12) 0.0004(11) 0.0032(9) -0.0011(10)
C10 0.0083(11) 0.0217(12) 0.0155(12) -0.0015(10) 0.0059(9) -0.0015(9)
C11 0.0128(12) 0.0221(12) 0.0169(12) -0.0066(10) 0.0045(10) -0.0020(10)
C12 0.0105(11) 0.0186(12) 0.0182(12) 0.0001(10) 0.0058(9) -0.0005(9)
C13 0.0102(11) 0.0128(11) 0.0126(11) -0.0032(9) 0.0042(9) 0.0017(9)
C14 0.0166(12) 0.0129(11) 0.0151(12) -0.0018(9) 0.0073(10) -0.0007(9)
O1A 0.0203(12) 0.0171(11) 0.0284(13) -0.0033(9) 0.0048(10) -0.0016(9)

loop_
_atom_type_symbol
_atom_type_description
_atom_type_scat_dispersion_real
_atom_type_scat_dispersion_imag
_atom_type_scat_source
C C 0.0033 0.0016 'International Tables Vol C Tables 4.2.6.8 and 6.1.1.4'
H H 0.0000 0.0000 'International Tables Vol C Tables 4.2.6.8 and 6.1.1.4'
Br Br -0.2901 2.4595 'International Tables Vol C Tables 4.2.6.8 and 6.1.1.4'
O O 0.0106 0.0060 'International Tables Vol C Tables 4.2.6.8 and 6.1.1.4'
S S 0.1246 0.1234 'International Tables Vol C Tables 4.2.6.8 and 6.1.1.4'

loop_
_geom_angle_atom_site_label_1
_geom_angle_atom_site_label_2
_geom_angle_atom_site_label_3
_geom_angle
_geom_angle_site_symmetry_1
_geom_angle_site_symmetry_3
_geom_angle_publ_flag
O1 S1 C11 109.12(13) . . ?
O1 S1 C12 106.54(13) . . ?
C12 S1 C11 98.07(11) . . ?
O1A S1 C11 109.1(4) . . ?
O1A S1 C12 116.8(4) . . ?
C2 C1 Br1 119.95(18) . . ?
C2 C1 C14 122.1(2) . . ?
C14 C1 Br1 117.94(18) . . ?
C1 C2 H2 120.8 . . ?
C1 C2 C3 118.4(2) . . ?
C3 C2 H2 120.8 . . ?
C2 C3 H3 119.4 . . ?
C2 C3 C4 121.2(2) . . ?
C4 C3 H3 119.4 . . ?
C3 C4 C5 120.7(2) . . ?
C3 C4 C13 118.8(2) . . ?
C13 C4 C5 120.4(2) . . ?
C6 C5 C4 121.3(2) . . ?
C6 C5 C10 119.0(2) . . ?
C10 C5 C4 119.6(2) . . ?
C5 C6 H6 119.7 . . ?
C7 C6 C5 120.7(2) . . ?
C7 C6 H6 119.7 . . ?
C6 C7 H7 119.9 . . ?
C8 C7 C6 120.1(2) . . ?
C8 C7 H7 119.9 . . ?
C7 C8 H8 120.2 . . ?
C9 C8 C7 119.6(2) . . ?
C9 C8 H8 120.2 . . ?
C8 C9 H9 119.4 . . ?
C8 C9 C10 121.2(2) . . ?
C10 C9 H9 119.4 . . ?
C5 C10 C11 120.3(2) . . ?
C9 C10 C5 119.4(2) . . ?
C9 C10 C11 120.3(2) . . ?
S1 C11 H11A 109.3 . . ?
S1 C11 H11B 109.3 . . ?
C10 C11 S1 111.42(17) . . ?
C10 C11 H11A 109.3 . . ?
C10 C11 H11B 109.3 . . ?
H11A C11 H11B 108.0 . . ?
S1 C12 H12A 108.3 . . ?
S1 C12 H12B 108.3 . . ?
H12A C12 H12B 107.4 . . ?
C13 C12 S1 115.95(16) . . ?
C13 C12 H12A 108.3 . . ?
C13 C12 H12B 108.3 . . ?
C4 C13 C12 120.3(2) . . ?
C14 C13 C4 119.8(2) . . ?
C14 C13 C12 119.8(2) . . ?
C1 C14 C13 119.4(2) . . ?
C1 C14 H14 120.3 . . ?
C13 C14 H14 120.3 . . ?

loop_
_geom_bond_atom_site_label_1
_geom_bond_atom_site_label_2
_geom_bond_distance
_geom_bond_site_symmetry_2
_geom_bond_publ_flag
Br1 C1 1.901(2) . ?
S1 O1 1.464(2) . ?
S1 C11 1.826(2) . ?
S1 C12 1.823(3) . ?
S1 O1A 1.332(9) . ?
C1 C2 1.379(3) . ?
C1 C14 1.383(3) . ?
C2 H2 0.9500 . ?
C2 C3 1.391(4) . ?
C3 H3 0.9500 . ?
C3 C4 1.396(3) . ?
C4 C5 1.486(3) . ?
C4 C13 1.410(3) . ?
C5 C6 1.400(3) . ?
C5 C10 1.407(3) . ?
C6 H6 0.9500 . ?
C6 C7 1.392(4) . ?
C7 H7 0.9500 . ?
C7 C8 1.388(4) . ?
C8 H8 0.9500 . ?
C8 C9 1.385(4) . ?
C9 H9 0.9500 . ?
C9 C10 1.394(4) . ?
C10 C11 1.506(3) . ?
C11 H11A 0.9900 . ?
C11 H11B 0.9900 . ?
C12 H12A 0.9900 . ?
C12 H12B 0.9900 . ?
C12 C13 1.500(3) . ?
C13 C14 1.391(3) . ?
C14 H14 0.9500 . ?

loop_
_geom_torsion_atom_site_label_1
_geom_torsion_atom_site_label_2
_geom_torsion_atom_site_label_3
_geom_torsion_atom_site_label_4
_geom_torsion
_geom_torsion_site_symmetry_1
_geom_torsion_site_symmetry_2
_geom_torsion_site_symmetry_3
_geom_torsion_site_symmetry_4
_geom_torsion_publ_flag
Br1 C1 C2 C3 -178.17(17) . . . . ?
Br1 C1 C14 C13 177.28(17) . . . . ?
S1 C12 C13 C4 -78.7(3) . . . . ?
S1 C12 C13 C14 103.4(2) . . . . ?
O1 S1 C11 C10 165.12(18) . . . . ?
O1 S1 C12 C13 -78.0(2) . . . . ?
C1 C2 C3 C4 1.8(3) . . . . ?
C2 C1 C14 C13 -2.6(4) . . . . ?
C2 C3 C4 C5 171.7(2) . . . . ?
C2 C3 C4 C13 -4.3(3) . . . . ?
C3 C4 C5 C6 53.8(3) . . . . ?
C3 C4 C5 C10 -124.2(2) . . . . ?
C3 C4 C13 C12 -174.5(2) . . . . ?
C3 C4 C13 C14 3.4(3) . . . . ?
C4 C5 C6 C7 -178.5(2) . . . . ?
C4 C5 C10 C9 177.1(2) . . . . ?
C4 C5 C10 C11 -1.7(3) . . . . ?
C4 C13 C14 C1 0.0(3) . . . . ?
C5 C4 C13 C12 9.5(3) . . . . ?
C5 C4 C13 C14 -172.6(2) . . . . ?
C5 C6 C7 C8 1.2(4) . . . . ?
C5 C10 C11 S1 -80.5(2) . . . . ?
C6 C5 C10 C9 -0.9(3) . . . . ?
C6 C5 C10 C11 -179.7(2) . . . . ?
C6 C7 C8 C9 -0.4(4) . . . . ?
C7 C8 C9 C10 -1.1(4) . . . . ?
C8 C9 C10 C5 1.8(3) . . . . ?
C8 C9 C10 C11 -179.5(2) . . . . ?
C9 C10 C11 S1 100.7(2) . . . . ?
C10 C5 C6 C7 -0.5(4) . . . . ?
C11 S1 C12 C13 34.8(2) . . . . ?
C12 S1 C11 C10 54.4(2) . . . . ?
C12 C13 C14 C1 177.9(2) . . . . ?
C13 C4 C5 C6 -130.3(2) . . . . ?
C13 C4 C5 C10 51.7(3) . . . . ?
C14 C1 C2 C3 1.7(4) . . . . ?
O1A S1 C11 C10 -67.7(4) . . . . ?
O1A S1 C12 C13 151.1(5) . . . . ?
